data_1556918
loop_
_publ_author_name
'Sletten, Jorunn'
'Bjorsvik, Ole'

_publ_section_title
;
 Synthesis and Crystal Structures of Two Dinuclear Copper(II) Complexes
 with 2,3-Bis(2-pyridyl)pyrazine as Bridging Ligand
;
_journal_name_full 'Acta Chemica Scandinavica'
_journal_page_first 770
_journal_page_last 777
_journal_paper_doi 10.3891/acta.chem.scand.52-0770
_journal_volume 52
_journal_year 1998
_chemical_formula_moiety 'C24 Cu2 N4 O13, 2(O)'
_chemical_formula_sum 'C24 H20 Cu2 N4 O15'
_chemical_formula_weight 731.52
_space_group_IT_number 2
_space_group_name_Hall '-P 1'
_space_group_name_H-M_alt 'P -1'
_symmetry_cell_setting triclinic
_symmetry_Int_Tables_number 2
_symmetry_space_group_name_Hall '-P 1'
_symmetry_space_group_name_H-M 'P -1'
_cell_angle_alpha 94.63(1)
_cell_angle_beta 99.75(1)
_cell_angle_gamma 98.93(1)
_cell_formula_units_Z 2
_cell_length_a 8.654(1)
_cell_length_b 9.702(1)
_cell_length_c 16.156(1)
_cell_volume 1312.7(2)
_diffrn_ambient_temperature 293
_diffrn_radiation_probe x-ray
_diffrn_radiation_type MoK\a
_diffrn_radiation_wavelength 0.71073
_exptl_absorpt_coefficient_mu 1.71
_exptl_crystal_density_diffrn 1.851
_exptl_crystal_F_000 740
_refine_ls_number_reflns 4482
_refine_ls_R_factor_all 0.0598
_refine_ls_R_factor_gt 0.0283
_refine_ls_wR_factor_gt 0.0748
_refine_ls_wR_factor_ref 0.0823
_cod_data_source_file Acta-Chem-Scand-1998-52-770-2.cif
_cod_data_source_block 2
_cod_database_code 1556918

loop_
_space_group_symop_id
_space_group_symop_operation_xyz
1 x,y,z
2 -x,-y,-z

loop_
_atom_site_label
_atom_site_type_symbol
_atom_site_thermal_displace_type
_atom_site_fract_x
_atom_site_fract_y
_atom_site_fract_z
_atom_site_occupancy
_atom_site_U_iso_or_equiv
_atom_site_calc_flag
_atom_site_refinement_flags
_atom_site_disorder_assembly
_atom_site_disorder_group
Cu1 Cu Uiso 0.00710(10) 0.32000(10) 0.11450(10) 1.000 0.0230(10) . . . .
Cu2 Cu Uiso 0.64740(10) 0.17110(10) 0.39020(10) 1.000 0.0240(10) . . . .
O20 O Uiso -0.1149(2) 0.1439(2) 0.04740(10) 1.000 0.0330(10) . . . .
O21 O Uiso -0.1725(2) 0.4162(2) 0.01700(10) 1.000 0.0330(10) . . . .
O22 O Uiso -0.4695(3) 0.3902(2) -0.1104(2) 1.000 0.0610(10) . . . .
O23 O Uiso -0.5849(3) 0.0915(3) -0.1605(2) 1.000 0.0640(10) . . . .
O24 O Uiso -0.3651(3) -0.0657(2) -0.0592(2) 1.000 0.0560(10) . . . .
O30 O Uiso 0.5618(2) -0.0239(2) 0.40690(10) 1.000 0.0290(10) . . . .
O31 O Uiso 0.8188(2) 0.1652(2) 0.48610(10) 1.000 0.0260(10) . . . .
O32 O Uiso 1.0041(2) 0.0373(2) 0.62750(10) 1.000 0.0310(10) . . . .
O33 O Uiso 0.8604(2) -0.2615(2) 0.60660(10) 1.000 0.0360(10) . . . .
O34 O Uiso 0.5468(2) -0.2909(2) 0.49380(10) 1.000 0.0440(10) . . . .
O50 O Uiso -0.1564(2) 0.3216(2) 0.18900(10) 1.000 0.0350(10) . . . .
O60 O Uiso 0.1685(2) 0.3313(2) 0.04010(10) 1.000 0.0320(10) . . . .
O70 O Uiso 0.7833(2) 0.1040(2) 0.28460(10) 1.000 0.0310(10) . . . .
N1 N Uiso 0.1257(2) 0.4955(2) 0.18770(10) 1.000 0.0230(10) . . . .
N2 N Uiso 0.1828(2) 0.2363(2) 0.21160(10) 1.000 0.0230(10) . . . .
N3 N Uiso 0.4569(2) 0.1862(2) 0.30540(10) 1.000 0.0220(10) . . . .
N4 N Uiso 0.6975(2) 0.3726(2) 0.37880(10) 1.000 0.0240(10) . . . .
C1 C Uiso 0.0689(3) 0.6158(2) 0.1852(2) 1.000 0.0290(10) . . . .
C2 C Uiso 0.1200(3) 0.7255(3) 0.2484(2) 1.000 0.0330(10) . . . .
C3 C Uiso 0.2281(3) 0.7088(3) 0.3180(2) 1.000 0.0330(10) . . . .
C4 C Uiso 0.2867(3) 0.5850(3) 0.3225(2) 1.000 0.0280(10) . . . .
C5 C Uiso 0.2367(2) 0.4814(2) 0.25460(10) 1.000 0.0210(10) . . . .
C6 C Uiso 0.2908(3) 0.3431(2) 0.25360(10) 1.000 0.0200(10) . . . .
C7 C Uiso 0.2103(3) 0.1054(2) 0.2163(2) 1.000 0.0270(10) . . . .
C8 C Uiso 0.3432(3) 0.0795(2) 0.2678(2) 1.000 0.0270(10) . . . .
C9 C Uiso 0.4391(2) 0.3195(2) 0.29460(10) 1.000 0.0200(10) . . . .
C10 C Uiso 0.5870(2) 0.4235(2) 0.32610(10) 1.000 0.0210(10) . . . .
C11 C Uiso 0.6201(3) 0.5548(2) 0.2994(2) 1.000 0.0270(10) . . . .
C12 C Uiso 0.7644(3) 0.6397(3) 0.3334(2) 1.000 0.0320(10) . . . .
C13 C Uiso 0.8731(3) 0.5907(3) 0.3905(2) 1.000 0.0360(10) . . . .
C14 C Uiso 0.8378(3) 0.4555(3) 0.4099(2) 1.000 0.0320(10) . . . .
C20 C Uiso -0.2324(3) 0.1679(2) -0.0054(2) 1.000 0.0280(10) . . . .
C21 C Uiso -0.2611(3) 0.3067(2) -0.0201(2) 1.000 0.0280(10) . . . .
C22 C Uiso -0.4069(3) 0.2947(3) -0.0830(2) 1.000 0.0360(10) . . . .
C23 C Uiso -0.4641(3) 0.1416(3) -0.1078(2) 1.000 0.0390(10) . . . .
C24 C Uiso -0.3556(3) 0.0626(3) -0.0580(2) 1.000 0.0360(10) . . . .
C30 C Uiso 0.6596(3) -0.0583(2) 0.46670(10) 1.000 0.0230(10) . . . .
C31 C Uiso 0.7947(3) 0.0404(2) 0.50800(10) 1.000 0.0210(10) . . . .
C32 C Uiso 0.8866(3) -0.0206(2) 0.57430(10) 1.000 0.0220(10) . . . .
C33 C Uiso 0.8096(3) -0.1716(2) 0.56750(10) 1.000 0.0240(10) . . . .
C34 C Uiso 0.6547(3) -0.1901(2) 0.50510(10) 1.000 0.0260(10) . . . .
O80 O Uiso -0.4600(2) 0.3284(3) 0.12320(10) 1.000 0.0440(10) . . . .
O90 O Uiso 0.1195(3) 0.1331(2) -0.1006(2) 1.000 0.0460(10) . . . .

loop_
_geom_angle_atom_site_label_1
_geom_angle_atom_site_label_2
_geom_angle_atom_site_label_3
_geom_angle
_geom_angle_site_symmetry_1
_geom_angle_site_symmetry_2
_geom_angle_site_symmetry_3
_geom_angle_publ_flag
O20 Cu1 O21 80.34(8) . . . yes
O20 Cu1 O50 91.25(8) . . . yes
O20 Cu1 O60 91.23(9) . . . yes
O20 Cu1 N1 177.02(10) . . . yes
O20 Cu1 N2 101.98(8) . . . yes
O21 Cu1 O50 85.46(7) . . . yes
O21 Cu1 O60 92.31(9) . . . yes
O21 Cu1 N1 100.77(8) . . . yes
O21 Cu1 N2 177.62(9) . . . yes
O50 Cu1 O60 176.34(10) . . . yes
O50 Cu1 N1 86.09(9) . . . yes
O50 Cu1 N2 93.94(9) . . . yes
O60 Cu1 N1 91.49(8) . . . yes
O60 Cu1 N2 88.17(7) . . . yes
N1 Cu1 N2 76.89(8) . . . yes
O30 Cu2 O31 86.74(9) . . . yes
O30 Cu2 O70 94.26(8) . . . yes
O30 Cu2 N3 92.94(9) . . . yes
O30 Cu2 N4 169.94(9) . . . yes
O31 Cu2 O70 96.35(8) . . . yes
O31 Cu2 N3 171.85(10) . . . yes
O31 Cu2 N4 97.63(9) . . . yes
O70 Cu2 N3 91.79(9) . . . yes
O70 Cu2 N4 94.25(8) . . . yes
N3 Cu2 N4 81.45(9) . . . yes
Cu1 O20 C20 111.54(15) . . . yes
Cu1 O21 C21 100.62(16) . . . yes
Cu2 O30 C30 106.42(15) . . . yes
Cu2 O31 C31 106.18(15) . . . yes
Cu1 N1 C1 120.76(16) . . . yes
Cu1 N1 C5 118.10(15) . . . yes
C1 N1 C5 118.7(2) . . . yes
Cu1 N2 C6 109.32(14) . . . yes
Cu1 N2 C7 129.21(17) . . . yes
C6 N2 C7 119.4(2) . . . yes
Cu2 N3 C8 125.76(16) . . . yes
Cu2 N3 C9 113.70(13) . . . yes
C8 N3 C9 120.13(18) . . . yes
Cu2 N4 C10 115.42(14) . . . yes
Cu2 N4 C14 125.13(17) . . . yes
C10 N4 C14 118.9(2) . . . yes
N1 C1 C2 122.2(3) . . . yes
C1 C2 C3 119.0(3) . . . no
C2 C3 C4 119.8(3) . . . no
C3 C4 C5 118.3(3) . . . no
N1 C5 C4 121.9(2) . . . yes
N1 C5 C6 115.34(16) . . . yes
C4 C5 C6 122.59(18) . . . no
N2 C6 C5 114.4(2) . . . yes
N2 C6 C9 120.30(19) . . . yes
C5 C6 C9 125.24(17) . . . no
N2 C7 C8 120.6(2) . . . yes
N3 C8 C7 120.00(19) . . . yes
N3 C9 C6 118.09(17) . . . yes
N3 C9 C10 113.48(16) . . . yes
C6 C9 C10 128.38(17) . . . no
N4 C10 C9 113.22(17) . . . yes
N4 C10 C11 121.20(19) . . . yes
C9 C10 C11 125.27(18) . . . no
C10 C11 C12 118.9(2) . . . no
C11 C12 C13 119.7(3) . . . no
C12 C13 C14 118.6(3) . . . no
N4 C14 C13 122.5(3) . . . yes
O20 C20 C21 123.4(2) . . . yes
O20 C20 C24 126.1(2) . . . yes
C21 C20 C24 110.5(2) . . . no
O21 C21 C20 123.4(3) . . . yes
O21 C21 C22 128.0(2) . . . yes
C20 C21 C22 108.6(2) . . . no
O22 C22 C21 127.3(3) . . . yes
O22 C22 C23 126.5(3) . . . yes
C21 C22 C23 106.2(2) . . . no
O23 C23 C22 124.5(3) . . . yes
O23 C23 C24 126.7(3) . . . yes
C22 C23 C24 108.9(2) . . . no
O24 C24 C20 126.0(3) . . . yes
O24 C24 C23 128.2(3) . . . yes
C20 C24 C23 105.8(2) . . . no
O30 C30 C31 120.05(18) . . . yes
O30 C30 C34 129.7(2) . . . yes
C31 C30 C34 110.25(17) . . . no
O31 C31 C30 120.49(19) . . . yes
O31 C31 C32 129.1(2) . . . yes
C30 C31 C32 110.37(17) . . . no
O32 C32 C31 128.40(19) . . . yes
O32 C32 C33 125.64(18) . . . yes
C31 C32 C33 105.96(17) . . . no
O33 C33 C32 126.2(2) . . . yes
O33 C33 C34 126.25(19) . . . yes
C32 C33 C34 107.57(17) . . . no
O34 C34 C30 128.5(2) . . . yes
O34 C34 C33 126.53(18) . . . yes
C30 C34 C33 104.88(18) . . . no

loop_
_geom_bond_atom_site_label_1
_geom_bond_atom_site_label_2
_geom_bond_distance
_geom_bond_site_symmetry_1
_geom_bond_site_symmetry_2
_geom_bond_publ_flag
Cu1 O20 1.991(2) . . yes
Cu1 O21 2.372(2) . . yes
Cu1 O50 2.008(2) . . yes
Cu1 O60 1.988(2) . . yes
Cu1 N1 2.018(2) . . yes
Cu1 N2 2.283(2) . . yes
Cu2 O30 1.979(2) . . yes
Cu2 O31 1.966(2) . . yes
Cu2 O70 2.336(2) . . yes
Cu2 N3 1.990(2) . . yes
Cu2 N4 1.966(2) . . yes
O20 C20 1.276(3) . . yes
O21 C21 1.251(3) . . yes
O22 C22 1.220(4) . . yes
O23 C23 1.236(4) . . yes
O24 C24 1.233(3) . . yes
O30 C30 1.274(3) . . yes
O31 C31 1.285(3) . . yes
O32 C32 1.240(3) . . yes
O33 C33 1.211(3) . . yes
O34 C34 1.221(3) . . yes
N1 C1 1.336(3) . . yes
N1 C5 1.350(2) . . yes
N2 C6 1.334(3) . . yes
N2 C7 1.334(3) . . yes
N3 C8 1.337(3) . . yes
N3 C9 1.348(3) . . yes
N4 C10 1.350(2) . . yes
N4 C14 1.341(3) . . yes
C1 C2 1.377(4) . . no
C2 C3 1.373(4) . . no
C3 C4 1.377(4) . . no
C4 C5 1.388(4) . . no
C5 C6 1.488(3) . . no
C6 C9 1.402(3) . . no
C7 C8 1.370(4) . . no
C9 C10 1.487(3) . . no
C10 C11 1.381(3) . . no
C11 C12 1.384(4) . . no
C12 C13 1.370(4) . . no
C13 C14 1.374(4) . . no
C20 C21 1.438(3) . . no
C20 C24 1.455(4) . . no
C21 C22 1.463(4) . . no
C22 C23 1.490(4) . . no
C23 C24 1.478(4) . . no
C30 C31 1.419(3) . . no
C30 C34 1.464(3) . . no
C31 C32 1.446(3) . . no
C32 C33 1.500(3) . . no
C33 C34 1.511(3) . . no

loop_
_geom_torsion_atom_site_label_1
_geom_torsion_atom_site_label_2
_geom_torsion_atom_site_label_3
_geom_torsion_atom_site_label_4
_geom_torsion
_geom_torsion_site_symmetry_1
_geom_torsion_site_symmetry_2
_geom_torsion_site_symmetry_3
_geom_torsion_site_symmetry_4
_geom_torsion_publ_flag
O21 Cu1 O20 C20 -6.59(18) . . . . no
O50 Cu1 O20 C20 78.59(19) . . . . no
O60 Cu1 O20 C20 -98.72(18) . . . . no
N2 Cu1 O20 C20 172.89(17) . . . . no
O20 Cu1 O21 C21 6.61(17) . . . . no
O50 Cu1 O21 C21 -85.44(17) . . . . no
O60 Cu1 O21 C21 97.46(17) . . . . no
N1 Cu1 O21 C21 -170.58(17) . . . . no
O21 Cu1 N1 C1 15.1(2) . . . . no
O21 Cu1 N1 C5 177.13(14) . . . . no
O50 Cu1 N1 C1 -69.5(2) . . . . no
O50 Cu1 N1 C5 92.52(15) . . . . no
O60 Cu1 N1 C1 107.78(19) . . . . no
O60 Cu1 N1 C5 -90.23(15) . . . . no
N2 Cu1 N1 C1 -164.5(2) . . . . no
N2 Cu1 N1 C5 -2.45(14) . . . . no
O20 Cu1 N2 C6 170.29(14) . . . . no
O20 Cu1 N2 C7 7.2(2) . . . . no
O50 Cu1 N2 C6 -97.59(15) . . . . no
O50 Cu1 N2 C7 99.3(2) . . . . no
O60 Cu1 N2 C6 79.42(15) . . . . no
O60 Cu1 N2 C7 -83.7(2) . . . . no
N1 Cu1 N2 C6 -12.54(14) . . . . no
N1 Cu1 N2 C7 -175.6(2) . . . . no
O31 Cu2 O30 C30 -2.71(15) . . . . no
O70 Cu2 O30 C30 93.42(15) . . . . no
N3 Cu2 O30 C30 -174.56(15) . . . . no
O30 Cu2 O31 C31 2.99(15) . . . . no
O70 Cu2 O31 C31 -90.94(15) . . . . no
N4 Cu2 O31 C31 173.89(15) . . . . no
O30 Cu2 N3 C8 -12.6(2) . . . . no
O30 Cu2 N3 C9 159.96(14) . . . . no
O70 Cu2 N3 C8 81.8(2) . . . . no
O70 Cu2 N3 C9 -105.68(14) . . . . no
N4 Cu2 N3 C8 175.8(2) . . . . no
N4 Cu2 N3 C9 -11.65(14) . . . . no
O31 Cu2 N4 C10 -169.70(14) . . . . no
O31 Cu2 N4 C14 19.3(2) . . . . no
O70 Cu2 N4 C10 93.30(14) . . . . no
O70 Cu2 N4 C14 -77.7(2) . . . . no
N3 Cu2 N4 C10 2.12(14) . . . . no
N3 Cu2 N4 C14 -168.9(2) . . . . no
Cu1 O20 C20 C21 6.2(3) . . . . no
Cu1 O20 C20 C24 -173.1(2) . . . . no
Cu1 O21 C21 C20 -5.8(3) . . . . no
Cu1 O21 C21 C22 173.7(3) . . . . no
Cu2 O30 C30 C31 2.0(2) . . . . no
Cu2 O30 C30 C34 179.7(2) . . . . no
Cu2 O31 C31 C30 -2.8(2) . . . . no
Cu2 O31 C31 C32 179.2(2) . . . . no
Cu1 N1 C1 C2 162.0(2) . . . . no
C5 N1 C1 C2 0.1(4) . . . . no
Cu1 N1 C5 C4 -158.87(18) . . . . no
Cu1 N1 C5 C6 16.2(2) . . . . no
C1 N1 C5 C4 3.5(3) . . . . no
C1 N1 C5 C6 178.6(2) . . . . no
Cu1 N2 C6 C5 24.1(2) . . . . no
Cu1 N2 C6 C9 -158.01(14) . . . . no
C7 N2 C6 C5 -170.9(2) . . . . no
C7 N2 C6 C9 7.0(3) . . . . no
Cu1 N2 C7 C8 165.7(2) . . . . no
C6 N2 C7 C8 4.1(4) . . . . no
Cu2 N3 C8 C7 173.9(2) . . . . no
C9 N3 C8 C7 1.8(4) . . . . no
Cu2 N3 C9 C6 -164.07(14) . . . . no
Cu2 N3 C9 C10 18.26(19) . . . . no
C8 N3 C9 C6 8.9(3) . . . . no
C8 N3 C9 C10 -168.7(2) . . . . no
Cu2 N4 C10 C9 6.9(2) . . . . no
Cu2 N4 C10 C11 -167.07(18) . . . . no
C14 N4 C10 C9 178.4(2) . . . . no
C14 N4 C10 C11 4.5(3) . . . . no
Cu2 N4 C14 C13 171.1(2) . . . . no
C10 N4 C14 C13 0.4(4) . . . . no
N1 C1 C2 C3 -2.7(4) . . . . no
C1 C2 C3 C4 1.8(4) . . . . no
C2 C3 C4 C5 1.6(4) . . . . no
C3 C4 C5 N1 -4.4(4) . . . . no
C3 C4 C5 C6 -179.0(2) . . . . no
N1 C5 C6 N2 -27.9(2) . . . . no
N1 C5 C6 C9 154.25(18) . . . . no
C4 C5 C6 N2 147.1(2) . . . . no
C4 C5 C6 C9 -30.7(3) . . . . no
N2 C6 C9 N3 -13.6(3) . . . . no
N2 C6 C9 C10 163.70(17) . . . . no
C5 C6 C9 N3 164.14(17) . . . . no
C5 C6 C9 C10 -18.6(3) . . . . no
N2 C7 C8 N3 -8.7(4) . . . . no
N3 C9 C10 N4 -16.6(2) . . . . no
N3 C9 C10 C11 157.0(2) . . . . no
C6 C9 C10 N4 166.04(17) . . . . no
C6 C9 C10 C11 -20.3(3) . . . . no
N4 C10 C11 C12 -5.7(4) . . . . no
C9 C10 C11 C12 -178.9(2) . . . . no
C10 C11 C12 C13 2.1(4) . . . . no
C11 C12 C13 C14 2.6(4) . . . . no
C12 C13 C14 N4 -3.9(4) . . . . no
O20 C20 C21 O21 0.7(5) . . . . no
O20 C20 C21 C22 -178.9(3) . . . . no
C24 C20 C21 O21 -179.8(3) . . . . no
C24 C20 C21 C22 0.6(3) . . . . no
O20 C20 C24 O24 0.2(5) . . . . no
O20 C20 C24 C23 179.9(3) . . . . no
C21 C20 C24 O24 -179.2(3) . . . . no
C21 C20 C24 C23 0.5(3) . . . . no
O21 C21 C22 O22 -0.6(5) . . . . no
O21 C21 C22 C23 179.1(3) . . . . no
C20 C21 C22 O22 179.0(3) . . . . no
C20 C21 C22 C23 -1.4(3) . . . . no
O22 C22 C23 O23 0.0(5) . . . . no
O22 C22 C23 C24 -178.7(3) . . . . no
C21 C22 C23 O23 -179.6(3) . . . . no
C21 C22 C23 C24 1.7(3) . . . . no
O23 C23 C24 O24 -0.4(5) . . . . no
O23 C23 C24 C20 180.0(3) . . . . no
C22 C23 C24 O24 178.3(3) . . . . no
C22 C23 C24 C20 -1.4(3) . . . . no
O30 C30 C31 O31 0.6(3) . . . . no
O30 C30 C31 C32 179.0(2) . . . . no
C34 C30 C31 O31 -177.5(2) . . . . no
C34 C30 C31 C32 0.8(3) . . . . no
O30 C30 C34 O34 -8.4(4) . . . . no
O30 C30 C34 C33 175.5(2) . . . . no
C31 C30 C34 O34 169.6(2) . . . . no
C31 C30 C34 C33 -6.6(2) . . . . no
O31 C31 C32 O32 4.4(4) . . . . no
O31 C31 C32 C33 -176.4(2) . . . . no
C30 C31 C32 O32 -173.8(2) . . . . no
C30 C31 C32 C33 5.4(2) . . . . no
O32 C32 C33 O33 -8.4(4) . . . . no
O32 C32 C33 C34 169.8(2) . . . . no
C31 C32 C33 O33 172.4(2) . . . . no
C31 C32 C33 C34 -9.4(2) . . . . no
O33 C33 C34 O34 11.7(4) . . . . no
O33 C33 C34 C30 -172.0(2) . . . . no
C32 C33 C34 O34 -166.5(2) . . . . no
C32 C33 C34 C30 9.8(2) . . . . no
